data_8100145
loop_
_publ_author_name
'Herrera, Antonio'
'Martinez-Alvarez, Roberto'
'Ramiro, Pedro'
'Torres, M. Rosario'

_publ_section_title
;
Crystal structure of 3'-[(7,8-dimethoxy-2,3-dihydro-1H-cyclopenta
[a]naphthalen-4-yl)amino]-6',7'-dimethoxy-4'H-spiro[cyclopentane-1,
1'-isoquinolin]-4?-one, C~30~H~32~N~2~O~5~
;
_journal_issue 3
_journal_name_full 'Zeitschrift f\"ur Kristallographie - New Crystal Structures'
_journal_page_first 305
_journal_page_last 306
_journal_volume 219
_journal_year 2004
_chemical_formula_sum 'C30 H32 N2 O5'
_chemical_formula_weight 500.58
_space_group_IT_number 14
_symmetry_cell_setting monoclinic
_symmetry_space_group_name_Hall '-P 2ybc'
_symmetry_space_group_name_H-M 'P 1 21/c 1'
_cell_angle_alpha 90.00
_cell_angle_beta 92.008(4)
_cell_angle_gamma 90.00
_cell_formula_units_Z 4
_cell_length_a 14.902(2)
_cell_length_b 7.2771(11)
_cell_length_c 23.786(4)
_cell_measurement_temperature 296(2)
_cell_volume 2577.8(7)
_diffrn_ambient_temperature 296(2)
_exptl_crystal_density_diffrn 1.290
_cod_original_sg_symbol_H-M 'P 21/c'
_cod_database_code 8100145

loop_
_symmetry_equiv_pos_as_xyz
'x, y, z'
'-x, y+1/2, -z+1/2'
'-x, -y, -z'
'x, -y-1/2, z-1/2'

loop_
_atom_site_label
_atom_site_type_symbol
_atom_site_fract_x
_atom_site_fract_y
_atom_site_fract_z
_atom_site_U_iso_or_equiv
_atom_site_adp_type
_atom_site_occupancy
_atom_site_symmetry_multiplicity
_atom_site_Wyckoff_symbol
_atom_site_calc_flag
_atom_site_refinement_flags
_atom_site_disorder_assembly
_atom_site_disorder_group
N1 N -0.03948(19) 1.1137(5) 0.42277(14) 0.0485(9) Uani 1 4 e d . . .
H1 H -0.031(2) 1.196(4) 0.4452(14) 0.045(13) Uiso 1 4 e d . . .
C1 C 0.11289(19) 0.7460(5) 0.37873(14) 0.0390(9) Uani 1 4 e d . . .
O1 O 0.10741(15) 1.1990(3) 0.48388(11) 0.0620(8) Uani 1 4 e d . . .
O2 O 0.41698(15) 0.6092(4) 0.46118(11) 0.0596(8) Uani 1 4 e d . . .
N2 N 0.03340(16) 0.8616(4) 0.38464(12) 0.0455(8) Uani 1 4 e d . . .
C2A C 0.1301(2) 0.7454(5) 0.31502(14) 0.0485(10) Uani 1 4 e d . . .
H2A H 0.1874 0.6885 0.3077 0.058 Uiso 1 4 e calc R . .
H2B H 0.1299 0.8695 0.3002 0.058 Uiso 1 4 e calc R . .
O3 O 0.41399(14) 0.8866(4) 0.52679(11) 0.0621(8) Uani 1 4 e d . . .
C3 C 0.0339(2) 1.0002(5) 0.41777(15) 0.0412(9) Uani 1 4 e d . . .
C3A C 0.0524(2) 0.6330(5) 0.28872(16) 0.0588(11) Uani 1 4 e d . . .
H3A H 0.0025 0.7126 0.2779 0.071 Uiso 1 4 e calc R . .
H3B H 0.0716 0.5683 0.2556 0.071 Uiso 1 4 e calc R . .
O4 O -0.34018(16) 0.7899(4) 0.19169(11) 0.0644(8) Uani 1 4 e d . . .
C4 C 0.1129(2) 1.0599(5) 0.45471(15) 0.0434(9) Uani 1 4 e d . . .
C4A C 0.0250(3) 0.4977(6) 0.33357(17) 0.0729(13) Uani 1 4 e d . . .
H4A H 0.0377 0.3728 0.3220 0.088 Uiso 1 4 e calc R . .
H4B H -0.0387 0.5082 0.3400 0.088 Uiso 1 4 e calc R . .
O5 O -0.44116(16) 1.0710(4) 0.20199(10) 0.0632(8) Uani 1 4 e d . . .
C5 C 0.2664(2) 0.9805(5) 0.48996(14) 0.0459(10) Uani 1 4 e d . . .
H5A H 0.2646 1.0818 0.5137 0.055 Uiso 1 4 e calc R . .
C5A C 0.0801(2) 0.5465(5) 0.38716(15) 0.0536(11) Uani 1 4 e d . . .
H5B H 0.0433 0.5383 0.4199 0.064 Uiso 1 4 e calc R . .
H5C H 0.1308 0.4637 0.3923 0.064 Uiso 1 4 e calc R . .
C6 C 0.3405(2) 0.8689(5) 0.49109(15) 0.0464(10) Uani 1 4 e d . . .
C7 C 0.3423(2) 0.7152(5) 0.45452(15) 0.0440(9) Uani 1 4 e d . . .
C8 C 0.2710(2) 0.6809(5) 0.41744(14) 0.0443(10) Uani 1 4 e d . . .
H8A H 0.2738 0.5821 0.3928 0.053 Uiso 1 4 e calc R . .
C9 C 0.1940(2) 0.7930(5) 0.41636(14) 0.0381(9) Uani 1 4 e d . . .
C10 C 0.1927(2) 0.9423(5) 0.45287(14) 0.0388(9) Uani 1 4 e d . . .
C11 C -0.3044(2) 1.4651(5) 0.37858(16) 0.0555(11) Uani 1 4 e d . . .
H11A H -0.3633 1.4344 0.3919 0.067 Uiso 1 4 e calc R . .
H11B H -0.3114 1.5464 0.3464 0.067 Uiso 1 4 e calc R . .
C12 C -0.2467(2) 1.5551(5) 0.42532(16) 0.0598(11) Uani 1 4 e d . . .
H12A H -0.2815 1.5719 0.4586 0.072 Uiso 1 4 e calc R . .
H12B H -0.2258 1.6745 0.4132 0.072 Uiso 1 4 e calc R . .
C13 C -0.1663(2) 1.4278(5) 0.43842(15) 0.0511(10) Uani 1 4 e d . . .
H13A H -0.1101 1.4919 0.4336 0.061 Uiso 1 4 e calc R . .
H13B H -0.1677 1.3819 0.4767 0.061 Uiso 1 4 e calc R . .
C14 C -0.1198(2) 1.1195(5) 0.38948(14) 0.0418(9) Uani 1 4 e d . . .
C15 C -0.1435(2) 0.9875(5) 0.35036(14) 0.0428(9) Uani 1 4 e d . . .
H15A H -0.1080 0.8832 0.3471 0.051 Uiso 1 4 e calc R . .
C16 C -0.2433(2) 0.8791(5) 0.27184(14) 0.0440(9) Uani 1 4 e d . . .
H16A H -0.2077 0.7750 0.2683 0.053 Uiso 1 4 e calc R . .
C17 C -0.3155(2) 0.9046(5) 0.23554(15) 0.0446(10) Uani 1 4 e d . . .
C18 C -0.3710(2) 1.0625(5) 0.24113(15) 0.0462(10) Uani 1 4 e d . . .
C19 C -0.3536(2) 1.1869(5) 0.28309(14) 0.0457(10) Uani 1 4 e d . . .
H19A H -0.3918 1.2865 0.2873 0.055 Uiso 1 4 e calc R . .
C20 C -0.2779(2) 1.1660(5) 0.32034(14) 0.0380(9) Uani 1 4 e d . . .
C21 C -0.2218(2) 1.0085(5) 0.31481(14) 0.0395(9) Uani 1 4 e d . . .
C22 C -0.2538(2) 1.2936(5) 0.36322(14) 0.0411(9) Uani 1 4 e d . . .
C23 C -0.1774(2) 1.2729(5) 0.39661(14) 0.0393(9) Uani 1 4 e d . . .
C24 C 0.4180(2) 0.4339(5) 0.43413(16) 0.0629(12) Uani 1 4 e d . . .
H24A H 0.4744 0.3743 0.4425 0.094 Uiso 1 4 e calc R . .
H24B H 0.4104 0.4501 0.3942 0.094 Uiso 1 4 e calc R . .
H24C H 0.3700 0.3596 0.4475 0.094 Uiso 1 4 e calc R . .
C25 C 0.4161(2) 1.0381(5) 0.56526(16) 0.0634(12) Uani 1 4 e d . . .
H25A H 0.4713 1.0356 0.5873 0.095 Uiso 1 4 e calc R . .
H25B H 0.3664 1.0288 0.5897 0.095 Uiso 1 4 e calc R . .
H25C H 0.4120 1.1512 0.5446 0.095 Uiso 1 4 e calc R . .
C26 C -0.2851(2) 0.6336(6) 0.18223(18) 0.0790(14) Uani 1 4 e d . . .
H26A H -0.3094 0.5651 0.1508 0.118 Uiso 1 4 e calc R . .
H26B H -0.2833 0.5571 0.2151 0.118 Uiso 1 4 e calc R . .
H26C H -0.2254 0.6734 0.1744 0.118 Uiso 1 4 e calc R . .
C27 C -0.4947(2) 1.2316(6) 0.20220(18) 0.0824(15) Uani 1 4 e d . . .
H27A H -0.5418 1.2217 0.1737 0.124 Uiso 1 4 e calc R . .
H27B H -0.4581 1.3367 0.1947 0.124 Uiso 1 4 e calc R . .
H27C H -0.5206 1.2453 0.2384 0.124 Uiso 1 4 e calc R . .

loop_
_atom_site_aniso_label
_atom_site_aniso_U_11
_atom_site_aniso_U_22
_atom_site_aniso_U_33
_atom_site_aniso_U_23
_atom_site_aniso_U_13
_atom_site_aniso_U_12
N1 0.047(2) 0.041(2) 0.057(2) -0.0096(19) -0.0108(17) 0.0094(17)
C1 0.035(2) 0.038(2) 0.044(2) -0.0030(19) -0.0006(17) 0.0019(17)
O1 0.0612(17) 0.0480(17) 0.075(2) -0.0151(16) -0.0202(14) 0.0165(14)
O2 0.0428(15) 0.0611(19) 0.0735(19) -0.0147(16) -0.0161(13) 0.0139(14)
N2 0.0354(17) 0.051(2) 0.050(2) -0.0069(17) -0.0044(14) 0.0100(15)
C2A 0.042(2) 0.057(3) 0.047(2) -0.002(2) 0.0010(18) 0.0024(19)
O3 0.0461(15) 0.0641(19) 0.0744(19) -0.0200(16) -0.0218(14) 0.0085(13)
C3 0.039(2) 0.041(2) 0.044(2) 0.006(2) -0.0030(18) 0.0057(19)
C3A 0.049(2) 0.075(3) 0.051(3) -0.014(2) -0.004(2) 0.001(2)
O4 0.0671(18) 0.0594(19) 0.0655(19) -0.0183(16) -0.0150(14) 0.0125(15)
C4 0.048(2) 0.036(2) 0.046(2) 0.002(2) -0.0044(19) 0.0014(19)
C4A 0.077(3) 0.066(3) 0.074(3) -0.008(3) -0.011(2) -0.016(2)
O5 0.0568(16) 0.0632(19) 0.0679(19) -0.0079(15) -0.0223(14) 0.0136(14)
C5 0.046(2) 0.040(2) 0.051(2) -0.0063(19) -0.0074(19) -0.0011(19)
C5A 0.045(2) 0.052(3) 0.063(3) 0.006(2) -0.0085(19) -0.0049(19)
C6 0.035(2) 0.050(2) 0.054(3) 0.000(2) -0.0096(19) -0.0012(19)
C7 0.033(2) 0.046(2) 0.053(2) -0.002(2) -0.0019(18) 0.0058(19)
C8 0.038(2) 0.049(2) 0.045(2) -0.0054(19) -0.0053(18) 0.0071(18)
C9 0.035(2) 0.039(2) 0.040(2) 0.0035(19) -0.0040(17) -0.0009(17)
C10 0.034(2) 0.038(2) 0.043(2) 0.0029(19) -0.0038(17) 0.0028(18)
C11 0.050(2) 0.050(3) 0.066(3) -0.006(2) -0.002(2) 0.010(2)
C12 0.063(2) 0.049(3) 0.067(3) -0.005(2) -0.002(2) 0.013(2)
C13 0.047(2) 0.050(3) 0.056(3) -0.009(2) 0.0007(19) 0.0074(19)
C14 0.036(2) 0.046(2) 0.043(2) 0.003(2) -0.0007(18) 0.0030(19)
C15 0.039(2) 0.039(2) 0.050(2) 0.002(2) -0.0013(18) 0.0100(18)
C16 0.043(2) 0.036(2) 0.052(3) -0.004(2) -0.0010(19) 0.0061(18)
C17 0.043(2) 0.044(3) 0.046(2) -0.004(2) -0.0017(19) -0.0011(19)
C18 0.041(2) 0.051(3) 0.047(2) 0.003(2) -0.0067(19) 0.006(2)
C19 0.040(2) 0.046(2) 0.051(2) -0.003(2) -0.0023(19) 0.0068(18)
C20 0.033(2) 0.039(2) 0.043(2) 0.0064(19) 0.0021(17) -0.0005(17)
C21 0.035(2) 0.042(2) 0.042(2) 0.0059(19) 0.0018(17) 0.0014(18)
C22 0.035(2) 0.041(2) 0.047(2) 0.001(2) 0.0032(18) 0.0074(18)
C23 0.039(2) 0.039(2) 0.040(2) -0.0004(19) 0.0017(17) 0.0046(18)
C24 0.056(2) 0.067(3) 0.065(3) -0.008(2) -0.009(2) 0.020(2)
C25 0.056(2) 0.067(3) 0.065(3) -0.017(2) -0.017(2) -0.002(2)
C26 0.082(3) 0.069(3) 0.085(3) -0.025(3) -0.006(3) 0.018(3)
C27 0.066(3) 0.071(3) 0.107(4) -0.004(3) -0.039(3) 0.020(3)

loop_
_geom_bond_atom_site_label_1
_geom_bond_atom_site_label_2
_geom_bond_distance
_geom_bond_site_symmetry_2
_geom_bond_publ_flag
N1 C3 1.378(4) . ?
N1 C14 1.413(4) . ?
N1 H1 0.81(3) . ?
C1 N2 1.463(4) . ?
C1 C9 1.518(4) . ?
C1 C5A 1.547(5) . ?
C1 C2A 1.546(4) . ?
O1 C4 1.232(4) . ?
O2 C7 1.358(4) . ?
O2 C24 1.429(4) . ?
N2 C3 1.280(4) . ?
C2A C3A 1.533(4) . ?
C2A H2A 0.9700 . ?
C2A H2B 0.9700 . ?
O3 C6 1.368(4) . ?
O3 C25 1.432(4) . ?
C3 C4 1.508(4) . ?
C3A C4A 1.518(5) . ?
C3A H3A 0.9700 . ?
C3A H3B 0.9700 . ?
O4 C17 1.376(4) . ?
O4 C26 1.425(4) . ?
C4 C10 1.468(4) . ?
C4A C5A 1.533(4) . ?
C4A H4A 0.9700 . ?
C4A H4B 0.9700 . ?
O5 C18 1.377(4) . ?
O5 C27 1.415(4) . ?
C5 C6 1.370(4) . ?
C5 C10 1.411(4) . ?
C5 H5A 0.9300 . ?
C5A H5B 0.9700 . ?
C5A H5C 0.9700 . ?
C6 C7 1.418(5) . ?
C7 C8 1.380(4) . ?
C8 C9 1.406(4) . ?
C8 H8A 0.9300 . ?
C9 C10 1.391(4) . ?
C11 C22 1.509(4) . ?
C11 C12 1.529(4) . ?
C11 H11A 0.9700 . ?
C11 H11B 0.9700 . ?
C12 C13 1.537(4) . ?
C12 H12A 0.9700 . ?
C12 H12B 0.9700 . ?
C13 C23 1.508(4) . ?
C13 H13A 0.9700 . ?
C13 H13B 0.9700 . ?
C14 C15 1.375(4) . ?
C14 C23 1.421(4) . ?
C15 C21 1.425(4) . ?
C15 H15A 0.9300 . ?
C16 C17 1.368(4) . ?
C16 C21 1.418(4) . ?
C16 H16A 0.9300 . ?
C17 C18 1.424(4) . ?
C18 C19 1.365(4) . ?
C19 C20 1.418(4) . ?
C19 H19A 0.9300 . ?
C20 C21 1.427(4) . ?
C20 C22 1.416(4) . ?
C22 C23 1.374(4) . ?
C24 H24A 0.9600 . ?
C24 H24B 0.9600 . ?
C24 H24C 0.9600 . ?
C25 H25A 0.9600 . ?
C25 H25B 0.9600 . ?
C25 H25C 0.9600 . ?
C26 H26A 0.9600 . ?
C26 H26B 0.9600 . ?
C26 H26C 0.9600 . ?
C27 H27A 0.9600 . ?
C27 H27B 0.9600 . ?
C27 H27C 0.9600 . ?

loop_
_cod_related_entry_id
_cod_related_entry_database
_cod_related_entry_code
1 ChemSpider 21122494
